data_4004050
loop_
_publ_author_name
'Wang, Yiran'
'Ziebel, Michael E.'
'Sun, Lei'
'Gish, J. Tyler'
'Pearson, Tyler J.'
'Lu, Xue-Zeng'
'Thorarinsdottir, Agnes E.'
'Hersam, Mark C.'
'Long, Jeffrey R.'
'Freedman, Danna E.'
'Rondinelli, James M.'
'Puggioni, Danilo'
'Harris, T. David'

_publ_section_title
;
 Strong Magnetocrystalline Anisotropy Arising from Metal--Ligand Covalency
 in a Metal--Organic Candidate for 2D Magnetic Order
;
_journal_issue 22
_journal_name_full 'Chemistry of Materials'
_journal_page_first 8712
_journal_page_last 8721
_journal_paper_doi 10.1021/acs.chemmater.1c02670
_journal_volume 33
_journal_year 2021
_chemical_formula_moiety '0.33(C18 Cl6 Fe2 O12), 0.67(C4 H12 N1)'
_chemical_formula_sum 'C14 H24 Cl2 Fe2 N2 O4'
_chemical_formula_weight 466.95
_chemical_name_common 2
_space_group_crystal_system trigonal
_space_group_IT_number 162
_space_group_name_Hall '-P 3 2'
_space_group_name_H-M_alt 'P -3 1 m'
_atom_sites_solution_hydrogens geom
_atom_sites_solution_primary dual
_audit_creation_date 2018-04-13
_audit_creation_method
;
Olex2 1.2
(compiled 2017.08.10 svn.r3458 for OlexSys, GUI svn.r5381)
;
_cell_angle_alpha 90
_cell_angle_beta 90
_cell_angle_gamma 120
_cell_formula_units_Z 3
_cell_length_a 13.5717(18)
_cell_length_b 13.5717(18)
_cell_length_c 9.9759(18)
_cell_measurement_reflns_used 939
_cell_measurement_temperature 250(2)
_cell_measurement_theta_max 50.11
_cell_measurement_theta_min 3.76
_cell_volume 1591.3(4)
_computing_cell_refinement 'SAINT V8.38A (?, 2016)'
_computing_data_reduction 'SAINT V8.38A (?, 2016)'
_computing_molecular_graphics 'Olex2 (Dolomanov et al., 2009)'
_computing_publication_material 'Olex2 (Dolomanov et al., 2009)'
_computing_structure_refinement 'XL (Sheldrick, 2008)'
_computing_structure_solution 'XT (Sheldrick, 2015)'
_diffrn_ambient_temperature 250.0
_diffrn_measured_fraction_theta_full 0.989
_diffrn_measured_fraction_theta_max 0.989
_diffrn_measurement_device_type 'Bruker APEX-II CCD'
_diffrn_measurement_method '\f and \w scans'
_diffrn_radiation_type CuK\a
_diffrn_radiation_wavelength 1.54178
_diffrn_reflns_av_R_equivalents 0.0705
_diffrn_reflns_av_unetI/netI 0.0669
_diffrn_reflns_Laue_measured_fraction_full 0.989
_diffrn_reflns_Laue_measured_fraction_max 0.989
_diffrn_reflns_limit_h_max 9
_diffrn_reflns_limit_h_min -9
_diffrn_reflns_limit_k_max 13
_diffrn_reflns_limit_k_min -7
_diffrn_reflns_limit_l_max 9
_diffrn_reflns_limit_l_min -9
_diffrn_reflns_number 2180
_diffrn_reflns_point_group_measured_fraction_full 0.989
_diffrn_reflns_point_group_measured_fraction_max 0.989
_diffrn_reflns_theta_full 50.358
_diffrn_reflns_theta_max 50.358
_diffrn_reflns_theta_min 3.761
_diffrn_standards_number 0
_exptl_absorpt_coefficient_mu 13.445
_exptl_absorpt_correction_T_max 0.7499
_exptl_absorpt_correction_T_min 0.4603
_exptl_absorpt_correction_type multi-scan
_exptl_absorpt_process_details
;
SADABS-2016/2 (Bruker,2016/2) was used for absorption correction.
wR2(int) was 0.1033 before and 0.0593 after correction.
The Ratio of minimum to maximum transmission is 0.6138.
The \l/2 correction factor is Not present.
;
_exptl_crystal_colour black
_exptl_crystal_density_diffrn 1.462
_exptl_crystal_description plate
_exptl_crystal_F_000 720
_exptl_crystal_size_max 0.306
_exptl_crystal_size_mid 0.157
_exptl_crystal_size_min 0.014
_refine_diff_density_max 0.768
_refine_diff_density_min -0.583
_refine_diff_density_rms 0.105
_refine_ls_extinction_method none
_refine_ls_goodness_of_fit_ref 1.090
_refine_ls_hydrogen_treatment constr
_refine_ls_matrix_type full
_refine_ls_number_parameters 47
_refine_ls_number_reflns 606
_refine_ls_number_restraints 16
_refine_ls_restrained_S_all 1.075
_refine_ls_R_factor_all 0.1294
_refine_ls_R_factor_gt 0.1011
_refine_ls_shift/su_max 0.001
_refine_ls_shift/su_mean 0.000
_refine_ls_structure_factor_coef Fsqd
_refine_ls_weighting_details 'w=1/[\s^2^(Fo^2^)+(0.2000P)^2^] where P=(Fo^2^+2Fc^2^)/3'
_refine_ls_weighting_scheme calc
_refine_ls_wR_factor_gt 0.2595
_refine_ls_wR_factor_ref 0.2916
_reflns_Friedel_coverage 0.000
_reflns_number_gt 397
_reflns_number_total 606
_reflns_threshold_expression 'I > 2\s(I)'
_cod_data_source_file cm1c02670_si_002.cif
_cod_data_source_block NMe4_Fe2_Cl2dhbq3
_cod_original_cell_volume 1591.3(5)
_cod_database_code 4004050
_shelx_shelxl_version_number 2016/6
_shelx_space_group_comment
;
The symmetry employed for this shelxl refinement is uniquely defined
by the following loop, which should always be used as a source of
symmetry information in preference to the above space-group names.
They are only intended as comments.
;
_shelx_estimated_absorpt_t_max 0.834
_shelx_estimated_absorpt_t_min 0.105
_olex2_refinement_description
;
1. Fixed Uiso
 At 1.5 times of:
  All C(H,H,H) groups
2. Restrained distances
 N1-C3 \\sim N1-C4
 with sigma of 0.002
3. Rigid bond restraints
 C3, N1, C4
 with sigma for 1-2 distances of 0.002 and sigma for 1-3 distances of 0.002
4. Uiso/Uaniso restraints and constraints
C3 \\sim N1 \\sim C4: within 2A with sigma of 0.002 and sigma for terminal
atoms of 0.002
5. Others
 Fixed Sof: C3(0.16667) H3A(0.16667) H3B(0.16667) H3C(0.16667) C4(0.5)
 H4A(0.5) H4B(0.5) H4C(0.5)
6.a Me refined with riding coordinates:
 C3(H3A,H3B,H3C), C4(H4A,H4B,H4C)
;
_olex2_submission_special_instructions 'No special instructions were received'

loop_
_space_group_symop_operation_xyz
'x, y, z'
'-y, x-y, z'
'-x+y, -x, z'
'-y, -x, -z'
'-x+y, y, -z'
'x, x-y, -z'
'-x, -y, -z'
'y, -x+y, -z'
'x-y, x, -z'
'y, x, z'
'x-y, -y, z'
'-x, -x+y, z'

loop_
_atom_site_label
_atom_site_type_symbol
_atom_site_fract_x
_atom_site_fract_y
_atom_site_fract_z
_atom_site_U_iso_or_equiv
_atom_site_adp_type
_atom_site_occupancy
_atom_site_site_symmetry_order
_atom_site_calc_flag
_atom_site_refinement_flags_posn
_atom_site_refinement_flags_adp
_atom_site_refinement_flags_occupancy
_atom_site_disorder_assembly
_atom_site_disorder_group
Fe1 Fe 0.333333 0.666667 0.500000 0.0685(15) Uani 1 6 d S T P . .
Cl1 Cl 0.3920(3) 0.3920(3) 0.2211(4) 0.1066(18) Uani 1 2 d S T P . .
O1 O 0.3554(5) 0.5561(5) 0.3858(6) 0.071(2) Uani 1 1 d . . . . .
C1 C 0.4232(7) 0.5251(7) 0.4328(9) 0.063(2) Uani 1 1 d . . . . .
C2 C 0.4498(8) 0.4498(8) 0.3689(12) 0.062(3) Uani 1 2 d S T P . .
N1 N 0.333333 0.666667 0.000000 0.184(9) Uani 1 6 d DS TU P . .
C3 C 0.333333 0.666667 -0.148(3) 0.185(9) Uani 0.5 3 d DS TU P B .
H3A H 0.263056 0.660450 -0.179989 0.277 Uiso 0.1667 1 calc R . . A -1
H3B H 0.397394 0.736944 -0.179989 0.277 Uiso 0.1667 1 calc R . . A -1
H3C H 0.339550 0.602606 -0.179989 0.277 Uiso 0.1667 1 calc R . . A -1
C4 C 0.432(3) 0.675(3) 0.071(4) 0.184(9) Uani 0.5 1 d D U . B -1
H4A H 0.488101 0.680356 0.006903 0.276 Uiso 0.5 1 calc R . . B -1
H4B H 0.466003 0.743014 0.127232 0.276 Uiso 0.5 1 calc R . . B -1
H4C H 0.408157 0.608676 0.127234 0.276 Uiso 0.5 1 calc R . . B -1

loop_
_atom_site_aniso_label
_atom_site_aniso_U_11
_atom_site_aniso_U_22
_atom_site_aniso_U_33
_atom_site_aniso_U_23
_atom_site_aniso_U_13
_atom_site_aniso_U_12
Fe1 0.0607(17) 0.0607(17) 0.084(3) 0.000 0.000 0.0303(9)
Cl1 0.121(3) 0.121(3) 0.106(3) -0.039(2) -0.039(2) 0.081(3)
O1 0.067(3) 0.071(4) 0.077(4) -0.006(3) -0.008(3) 0.037(3)
C1 0.058(5) 0.052(5) 0.070(5) 0.002(4) -0.002(4) 0.022(4)
C2 0.065(5) 0.065(5) 0.060(7) -0.015(5) -0.015(5) 0.037(6)
N1 0.198(14) 0.198(14) 0.157(18) 0.000 0.000 0.099(7)
C3 0.198(14) 0.198(14) 0.157(18) 0.000 0.000 0.099(7)
C4 0.198(14) 0.198(14) 0.157(18) 0.000(2) 0.0001(17) 0.099(7)

loop_
_atom_type_symbol
_atom_type_description
_atom_type_scat_dispersion_real
_atom_type_scat_dispersion_imag
_atom_type_scat_source
C C 0.0181 0.0091 'International Tables Vol C Tables 4.2.6.8 and 6.1.1.4'
H H 0.0000 0.0000 'International Tables Vol C Tables 4.2.6.8 and 6.1.1.4'
N N 0.0311 0.0180 'International Tables Vol C Tables 4.2.6.8 and 6.1.1.4'
O O 0.0492 0.0322 'International Tables Vol C Tables 4.2.6.8 and 6.1.1.4'
Cl Cl 0.3639 0.7018 'International Tables Vol C Tables 4.2.6.8 and 6.1.1.4'
Fe Fe -1.1336 3.1974 'International Tables Vol C Tables 4.2.6.8 and 6.1.1.4'

loop_
_geom_angle_atom_site_label_1
_geom_angle_atom_site_label_2
_geom_angle_atom_site_label_3
_geom_angle
_geom_angle_site_symmetry_1
_geom_angle_site_symmetry_3
_geom_angle_publ_flag
O1 Fe1 O1 100.0(3) 6_566 3_565 ?
O1 Fe1 O1 91.4(2) 2_665 . ?
O1 Fe1 O1 100.0(3) 2_665 4_666 ?
O1 Fe1 O1 91.4(2) 6_566 5_556 ?
O1 Fe1 O1 165.3(3) 3_565 4_666 ?
O1 Fe1 O1 79.1(3) 3_565 5_556 ?
O1 Fe1 O1 91.4(2) 3_565 . ?
O1 Fe1 O1 79.1(3) 6_566 2_665 ?
O1 Fe1 O1 91.4(2) 6_566 4_666 ?
O1 Fe1 O1 91.4(2) 3_565 2_665 ?
O1 Fe1 O1 91.4(2) 5_556 4_666 ?
O1 Fe1 O1 165.3(3) 5_556 2_665 ?
O1 Fe1 O1 79.1(3) . 4_666 ?
O1 Fe1 O1 165.3(3) 6_566 . ?
O1 Fe1 O1 100.0(3) 5_556 . ?
C1 O1 Fe1 115.8(5) . . ?
O1 C1 C1 114.6(4) . 4_666 ?
O1 C1 C2 124.4(8) . . ?
C2 C1 C1 121.0(5) . 4_666 ?
C1 C2 Cl1 121.0(5) . . ?
C1 C2 Cl1 121.0(5) 10 . ?
C1 C2 C1 118.1(10) . 10 ?
C3 N1 C3 180.0 4_665 . ?
C3 N1 C4 118.9(15) . . ?
C3 N1 C4 61.1(15) 4_665 . ?
N1 C3 H3A 109.5 . . ?
N1 C3 H3B 109.5 . . ?
N1 C3 H3C 109.5 . . ?
H3A C3 H3B 109.5 . . ?
H3A C3 H3C 109.5 . . ?
H3B C3 H3C 109.5 . . ?
N1 C4 H4A 109.5 . . ?
N1 C4 H4B 109.5 . . ?
N1 C4 H4C 109.5 . . ?
H4A C4 H4B 109.5 . . ?
H4A C4 H4C 109.5 . . ?
H4B C4 H4C 109.5 . . ?

loop_
_geom_bond_atom_site_label_1
_geom_bond_atom_site_label_2
_geom_bond_distance
_geom_bond_site_symmetry_2
_geom_bond_publ_flag
Fe1 O1 2.022(6) 6_566 ?
Fe1 O1 2.022(6) 4_666 ?
Fe1 O1 2.022(6) . ?
Fe1 O1 2.022(6) 3_565 ?
Fe1 O1 2.022(6) 5_556 ?
Fe1 O1 2.022(6) 2_665 ?
Cl1 C2 1.670(12) . ?
O1 C1 1.277(9) . ?
C1 C1 1.513(17) 4_666 ?
C1 C2 1.397(10) . ?
N1 C3 1.47(3) 4_665 ?
N1 C3 1.47(3) . ?
N1 C4 1.47(3) . ?
C3 H3A 0.9700 . ?
C3 H3B 0.9700 . ?
C3 H3C 0.9700 . ?
C4 H4A 0.9700 . ?
C4 H4B 0.9700 . ?
C4 H4C 0.9700 . ?

loop_
_smtbx_masks_void_nr
_smtbx_masks_void_average_x
_smtbx_masks_void_average_y
_smtbx_masks_void_average_z
_smtbx_masks_void_volume
_smtbx_masks_void_count_electrons
_smtbx_masks_void_content
1 0.000 0.000 -0.440 847.1 169.5 ?
